data_7060319
loop_
_publ_author_name
'Nov\'ak, Miroslav'
'Jambor, Roman'
'R\%u\<zi\<ckov\'a, Zde\<nka'
'Podzimek, \<St\<ep\'an'

_publ_section_title
;
 Unique reactivity of an \a-ketiminopyridine ligand with metal--alkyls:
 Synthesis and ROP of \e-caprolactone
;
_journal_issue 8
_journal_name_full 'New Journal of Chemistry'
_journal_page_first 3800
_journal_page_last 3808
_journal_paper_doi 10.1039/D0NJ05498D
_journal_volume 45
_journal_year 2021
_chemical_formula_sum 'C23 H35 Al N2 O'
_chemical_formula_weight 382.51
_space_group_crystal_system monoclinic
_space_group_IT_number 14
_space_group_name_Hall '-P 2ybc'
_space_group_name_H-M_alt 'P 1 21/c 1'
_atom_sites_solution_hydrogens geom
_audit_creation_method SHELXL-2017/1
_audit_update_record
;
2021-01-06 deposited with the CCDC.	2021-01-20 downloaded from the CCDC.
;
_cell_angle_alpha 90
_cell_angle_beta 93.774(6)
_cell_angle_gamma 90
_cell_formula_units_Z 4
_cell_length_a 8.8040(4)
_cell_length_b 15.7680(10)
_cell_length_c 16.0520(11)
_cell_measurement_reflns_used 26668
_cell_measurement_temperature 150(2)
_cell_measurement_theta_max 27.5
_cell_measurement_theta_min 1
_cell_volume 2223.5(2)
_computing_cell_refinement 'COLLECT and DENZO'
_computing_data_collection 'COLLECT (Hooft, 1998) and DENZO (Otwinowski & Minor, 1997)'
_computing_data_reduction 'COLLECT and DENZO'
_computing_molecular_graphics 'PLATON (Spek, 2003)'
_computing_publication_material 'SHELXL-97 (Sheldrick, 2008)'
_computing_structure_refinement 'SHELXL-2017/1 (Sheldrick, 2017)'
_computing_structure_solution 'SIR92 (Altomare et al., 1994)'
_diffrn_ambient_temperature 150(1)
_diffrn_detector_area_resol_mean 9.091
_diffrn_measured_fraction_theta_full 0.999
_diffrn_measured_fraction_theta_max 0.993
_diffrn_measurement_device_type 'Bruker Nonius KappaCCD area detector'
_diffrn_measurement_method '\f and \w scans to fill the Ewald sphere'
_diffrn_radiation_monochromator graphite
_diffrn_radiation_source 'fine-focus sealed tube'
_diffrn_radiation_type MoK\a
_diffrn_radiation_wavelength 0.71073
_diffrn_reflns_av_R_equivalents 0.0338
_diffrn_reflns_av_unetI/netI 0.0322
_diffrn_reflns_Laue_measured_fraction_full 0.999
_diffrn_reflns_Laue_measured_fraction_max 0.993
_diffrn_reflns_limit_h_max 10
_diffrn_reflns_limit_h_min -11
_diffrn_reflns_limit_k_max 17
_diffrn_reflns_limit_k_min -20
_diffrn_reflns_limit_l_max 20
_diffrn_reflns_limit_l_min -20
_diffrn_reflns_number 26668
_diffrn_reflns_point_group_measured_fraction_full 0.999
_diffrn_reflns_point_group_measured_fraction_max 0.993
_diffrn_reflns_theta_full 25.242
_diffrn_reflns_theta_max 27.500
_diffrn_reflns_theta_min 1.812
_diffrn_standards_number 0
_exptl_absorpt_coefficient_mu 0.106
_exptl_absorpt_correction_T_max 0.7456
_exptl_absorpt_correction_T_min 0.6946
_exptl_absorpt_correction_type multi-scan
_exptl_absorpt_process_details
;
SADABS-2016/2 - Bruker AXS area detector
scaling and absorption correction
;
_exptl_crystal_colour colourless
_exptl_crystal_density_diffrn 1.143
_exptl_crystal_description plate
_exptl_crystal_F_000 832
_exptl_crystal_size_max 0.454
_exptl_crystal_size_mid 0.280
_exptl_crystal_size_min 0.101
_refine_diff_density_max 0.241
_refine_diff_density_min -0.230
_refine_diff_density_rms 0.051
_refine_ls_extinction_method none
_refine_ls_goodness_of_fit_ref 1.077
_refine_ls_hydrogen_treatment constr
_refine_ls_matrix_type full
_refine_ls_number_parameters 253
_refine_ls_number_reflns 5071
_refine_ls_number_restraints 0
_refine_ls_restrained_S_all 1.077
_refine_ls_R_factor_all 0.0732
_refine_ls_R_factor_gt 0.0408
_refine_ls_shift/su_max 0.000
_refine_ls_shift/su_mean 0.000
_refine_ls_structure_factor_coef Fsqd
_refine_ls_weighting_details 'w=1/[\s^2^(Fo^2^)+(0.0338P)^2^+1.3512P] where P=(Fo^2^+2Fc^2^)/3'
_refine_ls_weighting_scheme calc
_refine_ls_wR_factor_gt 0.0863
_refine_ls_wR_factor_ref 0.1031
_reflns_Friedel_coverage 0.000
_reflns_number_gt 3694
_reflns_number_total 5071
_reflns_threshold_expression 'I > 2\s(I)'
_cod_data_source_file d0nj05498d2.cif
_cod_data_source_block 4
_cod_depositor_comments 'Adding full bibliography for 7060316--7060319.cif.'
_cod_original_sg_symbol_H-M 'P 21/c'
_cod_database_code 7060319
_shelx_shelxl_version_number 2017/1
_shelx_space_group_comment
;
The symmetry employed for this shelxl refinement is uniquely defined
by the following loop, which should always be used as a source of
symmetry information in preference to the above space-group names.
They are only intended as comments.
;
_exptl_absorpt_special_details
;
The ratio of minimum to maximum
apparent transmission was 0.864
;

loop_
_space_group_symop_operation_xyz
'x, y, z'
'-x, y+1/2, -z+1/2'
'-x, -y, -z'
'x, -y-1/2, z-1/2'

loop_
_atom_site_label
_atom_site_type_symbol
_atom_site_fract_x
_atom_site_fract_y
_atom_site_fract_z
_atom_site_U_iso_or_equiv
_atom_site_adp_type
_atom_site_occupancy
_atom_site_site_symmetry_order
_atom_site_calc_flag
_atom_site_refinement_flags_posn
_atom_site_refinement_flags_adp
_atom_site_refinement_flags_occupancy
_atom_site_disorder_assembly
_atom_site_disorder_group
Al1 Al 0.37819(5) 0.15233(3) 0.35490(3) 0.01761(12) Uani 1 1 d . . . . .
O1 O 0.61447(13) 0.27758(8) 0.42481(7) 0.0269(3) Uani 1 1 d . . . . .
N1 N 0.38941(14) 0.06601(8) 0.27839(8) 0.0176(3) Uani 1 1 d . . . . .
C1 C 0.54298(17) 0.03806(11) 0.25828(10) 0.0214(3) Uani 1 1 d . . . . .
N2 N 0.59939(14) 0.16160(8) 0.34615(8) 0.0185(3) Uani 1 1 d . . . . .
C2 C 0.65666(17) 0.09872(11) 0.30120(10) 0.0210(3) Uani 1 1 d . . . . .
C3 C 0.69186(18) 0.21979(11) 0.38377(10) 0.0214(3) Uani 1 1 d . . . . .
C4 C 0.84769(19) 0.21661(12) 0.37951(12) 0.0290(4) Uani 1 1 d . . . . .
H4 H 0.910748 0.257364 0.405505 0.035 Uiso 1 1 calc R U . . .
C5 C 0.90621(19) 0.15095(13) 0.33540(13) 0.0351(4) Uani 1 1 d . . . . .
H5 H 1.011031 0.146377 0.332419 0.042 Uiso 1 1 calc R U . . .
C6 C 0.81212(19) 0.09178(12) 0.29553(12) 0.0322(4) Uani 1 1 d . . . . .
H6 H 0.852546 0.047856 0.265275 0.039 Uiso 1 1 calc R U . . .
C7 C 0.5832(2) -0.05171(11) 0.28866(13) 0.0351(4) Uani 1 1 d . . . . .
H7A H 0.684565 -0.065503 0.274533 0.053 Uiso 1 1 calc R U . . .
H7B H 0.512623 -0.091409 0.262369 0.053 Uiso 1 1 calc R U . . .
H7C H 0.577668 -0.054511 0.348126 0.053 Uiso 1 1 calc R U . . .
C8 C 0.5669(2) 0.04167(14) 0.16452(11) 0.0370(5) Uani 1 1 d . . . . .
H8A H 0.667489 0.022076 0.154907 0.055 Uiso 1 1 calc R U . . .
H8B H 0.554999 0.099039 0.145163 0.055 Uiso 1 1 calc R U . . .
H8C H 0.493154 0.006145 0.134832 0.055 Uiso 1 1 calc R U . . .
C9 C 0.6965(2) 0.34864(12) 0.45958(12) 0.0332(4) Uani 1 1 d . . . . .
H9A H 0.626827 0.387533 0.482794 0.050 Uiso 1 1 calc R U . . .
H9B H 0.748653 0.376590 0.416644 0.050 Uiso 1 1 calc R U . . .
H9C H 0.769317 0.329600 0.502709 0.050 Uiso 1 1 calc R U . . .
C12 C 0.05991(18) 0.01034(11) 0.12916(10) 0.0241(4) Uani 1 1 d . . . . .
H12 H 0.012611 0.030537 0.079573 0.029 Uiso 1 1 calc R U . . .
C11 C 0.18644(17) 0.05312(10) 0.16462(10) 0.0204(3) Uani 1 1 d . . . . .
C10 C 0.26088(17) 0.02227(10) 0.23991(9) 0.0184(3) Uani 1 1 d . . . . .
C16 C 0.2340(2) 0.13364(11) 0.12202(10) 0.0262(4) Uani 1 1 d . . . . .
H16 H 0.323982 0.156420 0.153607 0.031 Uiso 1 1 calc R U . . .
C15 C 0.19665(18) -0.04900(10) 0.27845(10) 0.0215(3) Uani 1 1 d . . . . .
C14 C 0.07043(18) -0.08946(11) 0.23948(10) 0.0247(4) Uani 1 1 d . . . . .
H14 H 0.030948 -0.137126 0.264458 0.030 Uiso 1 1 calc R U . . .
C13 C 0.00278(18) -0.06091(11) 0.16528(10) 0.0246(4) Uani 1 1 d . . . . .
H13 H -0.080433 -0.089319 0.139824 0.030 Uiso 1 1 calc R U . . .
C19 C 0.2518(2) -0.08087(12) 0.36424(11) 0.0299(4) Uani 1 1 d . . . . .
H19 H 0.342919 -0.048564 0.382739 0.036 Uiso 1 1 calc R U . . .
C18 C 0.2757(2) 0.11760(14) 0.03208(11) 0.0412(5) Uani 1 1 d . . . . .
H18A H 0.317179 0.168465 0.009796 0.062 Uiso 1 1 calc R U . . .
H18B H 0.186199 0.101268 -0.001451 0.062 Uiso 1 1 calc R U . . .
H18C H 0.349943 0.073018 0.031612 0.062 Uiso 1 1 calc R U . . .
C17 C 0.1078(2) 0.20055(12) 0.12143(13) 0.0383(5) Uani 1 1 d . . . . .
H17A H 0.145406 0.253355 0.101275 0.057 Uiso 1 1 calc R U . . .
H17B H 0.076313 0.208091 0.177082 0.057 Uiso 1 1 calc R U . . .
H17C H 0.022599 0.182140 0.085567 0.057 Uiso 1 1 calc R U . . .
C20 C 0.1304(2) -0.06487(15) 0.42644(12) 0.0441(5) Uani 1 1 d . . . . .
H20A H 0.170924 -0.078587 0.481783 0.066 Uiso 1 1 calc R U . . .
H20B H 0.043091 -0.099743 0.412271 0.066 Uiso 1 1 calc R U . . .
H20C H 0.100977 -0.006241 0.424284 0.066 Uiso 1 1 calc R U . . .
C23 C 0.28120(19) 0.25905(11) 0.31842(12) 0.0292(4) Uani 1 1 d . . . . .
H23A H 0.322734 0.304751 0.352247 0.044 Uiso 1 1 calc R U . . .
H23B H 0.173530 0.255373 0.324111 0.044 Uiso 1 1 calc R U . . .
H23C H 0.299792 0.269335 0.261031 0.044 Uiso 1 1 calc R U . . .
C22 C 0.3467(2) 0.12379(13) 0.47144(11) 0.0339(4) Uani 1 1 d . . . . .
H22A H 0.387140 0.168235 0.507248 0.051 Uiso 1 1 calc R U . . .
H22B H 0.397756 0.071502 0.485837 0.051 Uiso 1 1 calc R U . . .
H22C H 0.239728 0.117647 0.478262 0.051 Uiso 1 1 calc R U . . .
C21 C 0.2942(3) -0.17519(13) 0.36421(14) 0.0451(5) Uani 1 1 d . . . . .
H21A H 0.336841 -0.191062 0.418551 0.068 Uiso 1 1 calc R U . . .
H21B H 0.367551 -0.185123 0.323632 0.068 Uiso 1 1 calc R U . . .
H21C H 0.204662 -0.208420 0.350421 0.068 Uiso 1 1 calc R U . . .

loop_
_atom_site_aniso_label
_atom_site_aniso_U_11
_atom_site_aniso_U_22
_atom_site_aniso_U_33
_atom_site_aniso_U_23
_atom_site_aniso_U_13
_atom_site_aniso_U_12
Al1 0.0154(2) 0.0181(2) 0.0195(2) -0.00155(19) 0.00212(16) -0.00047(18)
O1 0.0214(6) 0.0254(7) 0.0339(7) -0.0106(5) 0.0024(5) -0.0054(5)
N1 0.0157(6) 0.0194(7) 0.0178(6) -0.0014(5) 0.0003(5) -0.0003(5)
C1 0.0191(8) 0.0229(9) 0.0225(8) -0.0036(7) 0.0023(6) 0.0031(6)
N2 0.0173(6) 0.0191(7) 0.0192(6) 0.0008(5) 0.0010(5) -0.0005(5)
C2 0.0192(8) 0.0226(9) 0.0214(8) 0.0026(7) 0.0035(6) 0.0023(6)
C3 0.0205(8) 0.0212(8) 0.0225(8) 0.0022(7) 0.0007(6) -0.0015(6)
C4 0.0195(8) 0.0286(10) 0.0386(10) -0.0006(8) 0.0001(7) -0.0061(7)
C5 0.0153(8) 0.0383(11) 0.0520(12) -0.0017(9) 0.0051(7) -0.0009(7)
C6 0.0214(8) 0.0320(10) 0.0441(11) -0.0057(9) 0.0084(7) 0.0028(7)
C7 0.0283(9) 0.0213(9) 0.0559(13) -0.0035(9) 0.0031(8) 0.0047(7)
C8 0.0292(9) 0.0574(14) 0.0248(9) -0.0115(9) 0.0051(7) 0.0050(9)
C9 0.0320(9) 0.0263(10) 0.0416(11) -0.0089(8) 0.0041(8) -0.0100(8)
C12 0.0226(8) 0.0290(9) 0.0199(8) -0.0039(7) -0.0035(6) 0.0050(7)
C11 0.0205(8) 0.0215(8) 0.0193(8) -0.0025(6) 0.0020(6) 0.0024(6)
C10 0.0186(7) 0.0194(8) 0.0172(7) -0.0034(6) 0.0008(6) 0.0011(6)
C16 0.0303(9) 0.0264(9) 0.0214(8) 0.0038(7) -0.0034(7) -0.0016(7)
C15 0.0230(8) 0.0208(9) 0.0208(8) -0.0008(6) 0.0015(6) 0.0000(6)
C14 0.0266(8) 0.0207(9) 0.0271(9) -0.0025(7) 0.0044(7) -0.0051(7)
C13 0.0197(8) 0.0269(9) 0.0271(9) -0.0098(7) 0.0002(6) -0.0019(7)
C19 0.0347(10) 0.0284(10) 0.0259(9) 0.0075(7) -0.0034(7) -0.0103(8)
C18 0.0521(12) 0.0510(13) 0.0203(9) 0.0074(9) 0.0003(8) -0.0101(10)
C17 0.0410(11) 0.0298(11) 0.0419(11) 0.0079(9) -0.0138(9) 0.0027(8)
C20 0.0526(13) 0.0541(14) 0.0260(10) 0.0069(9) 0.0057(9) -0.0189(10)
C23 0.0237(9) 0.0236(9) 0.0397(10) -0.0033(8) -0.0022(7) 0.0021(7)
C22 0.0441(11) 0.0330(11) 0.0256(9) -0.0059(8) 0.0091(8) -0.0089(8)
C21 0.0504(13) 0.0308(11) 0.0518(13) 0.0176(10) -0.0144(10) -0.0088(9)

loop_
_atom_type_symbol
_atom_type_description
_atom_type_scat_dispersion_real
_atom_type_scat_dispersion_imag
_atom_type_scat_source
C C 0.0033 0.0016 'International Tables Vol C Tables 4.2.6.8 and 6.1.1.4'
H H 0.0000 0.0000 'International Tables Vol C Tables 4.2.6.8 and 6.1.1.4'
O O 0.0106 0.0060 'International Tables Vol C Tables 4.2.6.8 and 6.1.1.4'
N N 0.0061 0.0033 'International Tables Vol C Tables 4.2.6.8 and 6.1.1.4'
Al Al 0.0645 0.0514 'International Tables Vol C Tables 4.2.6.8 and 6.1.1.4'

loop_
_geom_angle_atom_site_label_1
_geom_angle_atom_site_label_2
_geom_angle_atom_site_label_3
_geom_angle
_geom_angle_site_symmetry_1
_geom_angle_site_symmetry_3
_geom_angle_publ_flag
N1 Al1 C23 118.51(7) . . ?
N1 Al1 C22 118.94(7) . . ?
C23 Al1 C22 113.33(9) . . ?
N1 Al1 N2 84.86(6) . . ?
C23 Al1 N2 109.21(7) . . ?
C22 Al1 N2 106.74(7) . . ?
C3 O1 C9 117.81(13) . . ?
C10 N1 C1 118.11(12) . . ?
C10 N1 Al1 124.69(10) . . ?
C1 N1 Al1 117.15(10) . . ?
N1 C1 C2 107.37(12) . . ?
N1 C1 C7 113.70(14) . . ?
C2 C1 C7 107.85(13) . . ?
N1 C1 C8 112.94(13) . . ?
C2 C1 C8 107.05(14) . . ?
C7 C1 C8 107.63(15) . . ?
C3 N2 C2 120.51(13) . . ?
C3 N2 Al1 126.31(11) . . ?
C2 N2 Al1 113.06(10) . . ?
N2 C2 C6 120.13(15) . . ?
N2 C2 C1 116.72(13) . . ?
C6 C2 C1 123.15(15) . . ?
O1 C3 N2 111.94(13) . . ?
O1 C3 C4 126.16(15) . . ?
N2 C3 C4 121.89(16) . . ?
C5 C4 C3 117.46(16) . . ?
C5 C4 H4 121.3 . . ?
C3 C4 H4 121.3 . . ?
C4 C5 C6 121.04(16) . . ?
C4 C5 H5 119.5 . . ?
C6 C5 H5 119.5 . . ?
C5 C6 C2 118.93(17) . . ?
C5 C6 H6 120.5 . . ?
C2 C6 H6 120.5 . . ?
C1 C7 H7A 109.5 . . ?
C1 C7 H7B 109.5 . . ?
H7A C7 H7B 109.5 . . ?
C1 C7 H7C 109.5 . . ?
H7A C7 H7C 109.5 . . ?
H7B C7 H7C 109.5 . . ?
C1 C8 H8A 109.5 . . ?
C1 C8 H8B 109.5 . . ?
H8A C8 H8B 109.5 . . ?
C1 C8 H8C 109.5 . . ?
H8A C8 H8C 109.5 . . ?
H8B C8 H8C 109.5 . . ?
O1 C9 H9A 109.5 . . ?
O1 C9 H9B 109.5 . . ?
H9A C9 H9B 109.5 . . ?
O1 C9 H9C 109.5 . . ?
H9A C9 H9C 109.5 . . ?
H9B C9 H9C 109.5 . . ?
C13 C12 C11 121.94(15) . . ?
C13 C12 H12 119.0 . . ?
C11 C12 H12 119.0 . . ?
C12 C11 C10 119.57(15) . . ?
C12 C11 C16 117.37(14) . . ?
C10 C11 C16 123.01(14) . . ?
C15 C10 C11 117.84(14) . . ?
C15 C10 N1 121.37(13) . . ?
C11 C10 N1 120.61(14) . . ?
C11 C16 C17 110.99(15) . . ?
C11 C16 C18 112.16(15) . . ?
C17 C16 C18 109.04(15) . . ?
C11 C16 H16 108.2 . . ?
C17 C16 H16 108.2 . . ?
C18 C16 H16 108.2 . . ?
C14 C15 C10 119.74(15) . . ?
C14 C15 C19 117.02(15) . . ?
C10 C15 C19 123.10(14) . . ?
C13 C14 C15 121.82(16) . . ?
C13 C14 H14 119.1 . . ?
C15 C14 H14 119.1 . . ?
C14 C13 C12 118.96(15) . . ?
C14 C13 H13 120.5 . . ?
C12 C13 H13 120.5 . . ?
C15 C19 C20 110.03(15) . . ?
C15 C19 C21 112.63(16) . . ?
C20 C19 C21 109.91(16) . . ?
C15 C19 H19 108.0 . . ?
C20 C19 H19 108.0 . . ?
C21 C19 H19 108.0 . . ?
C16 C18 H18A 109.5 . . ?
C16 C18 H18B 109.5 . . ?
H18A C18 H18B 109.5 . . ?
C16 C18 H18C 109.5 . . ?
H18A C18 H18C 109.5 . . ?
H18B C18 H18C 109.5 . . ?
C16 C17 H17A 109.5 . . ?
C16 C17 H17B 109.5 . . ?
H17A C17 H17B 109.5 . . ?
C16 C17 H17C 109.5 . . ?
H17A C17 H17C 109.5 . . ?
H17B C17 H17C 109.5 . . ?
C19 C20 H20A 109.5 . . ?
C19 C20 H20B 109.5 . . ?
H20A C20 H20B 109.5 . . ?
C19 C20 H20C 109.5 . . ?
H20A C20 H20C 109.5 . . ?
H20B C20 H20C 109.5 . . ?
Al1 C23 H23A 109.5 . . ?
Al1 C23 H23B 109.5 . . ?
H23A C23 H23B 109.5 . . ?
Al1 C23 H23C 109.5 . . ?
H23A C23 H23C 109.5 . . ?
H23B C23 H23C 109.5 . . ?
Al1 C22 H22A 109.5 . . ?
Al1 C22 H22B 109.5 . . ?
H22A C22 H22B 109.5 . . ?
Al1 C22 H22C 109.5 . . ?
H22A C22 H22C 109.5 . . ?
H22B C22 H22C 109.5 . . ?
C19 C21 H21A 109.5 . . ?
C19 C21 H21B 109.5 . . ?
H21A C21 H21B 109.5 . . ?
C19 C21 H21C 109.5 . . ?
H21A C21 H21C 109.5 . . ?
H21B C21 H21C 109.5 . . ?

loop_
_geom_bond_atom_site_label_1
_geom_bond_atom_site_label_2
_geom_bond_distance
_geom_bond_site_symmetry_2
_geom_bond_publ_flag
Al1 N1 1.8403(13) . ?
Al1 C23 1.9591(18) . ?
Al1 C22 1.9615(18) . ?
Al1 N2 1.9672(13) . ?
O1 C3 1.337(2) . ?
O1 C9 1.427(2) . ?
N1 C10 1.4302(19) . ?
N1 C1 1.4778(19) . ?
C1 C2 1.517(2) . ?
C1 C7 1.531(2) . ?
C1 C8 1.534(2) . ?
N2 C3 1.343(2) . ?
N2 C2 1.344(2) . ?
C2 C6 1.382(2) . ?
C3 C4 1.379(2) . ?
C4 C5 1.374(3) . ?
C4 H4 0.9300 . ?
C5 C6 1.377(3) . ?
C5 H5 0.9300 . ?
C6 H6 0.9300 . ?
C7 H7A 0.9600 . ?
C7 H7B 0.9600 . ?
C7 H7C 0.9600 . ?
C8 H8A 0.9600 . ?
C8 H8B 0.9600 . ?
C8 H8C 0.9600 . ?
C9 H9A 0.9600 . ?
C9 H9B 0.9600 . ?
C9 H9C 0.9600 . ?
C12 C13 1.375(2) . ?
C12 C11 1.392(2) . ?
C12 H12 0.9300 . ?
C11 C10 1.422(2) . ?
C11 C16 1.514(2) . ?
C10 C15 1.418(2) . ?
C16 C17 1.532(3) . ?
C16 C18 1.534(2) . ?
C16 H16 0.9800 . ?
C15 C14 1.393(2) . ?
C15 C19 1.516(2) . ?
C14 C13 1.372(2) . ?
C14 H14 0.9300 . ?
C13 H13 0.9300 . ?
C19 C20 1.531(3) . ?
C19 C21 1.533(3) . ?
C19 H19 0.9800 . ?
C18 H18A 0.9600 . ?
C18 H18B 0.9600 . ?
C18 H18C 0.9600 . ?
C17 H17A 0.9600 . ?
C17 H17B 0.9600 . ?
C17 H17C 0.9600 . ?
C20 H20A 0.9600 . ?
C20 H20B 0.9600 . ?
C20 H20C 0.9600 . ?
C23 H23A 0.9600 . ?
C23 H23B 0.9600 . ?
C23 H23C 0.9600 . ?
C22 H22A 0.9600 . ?
C22 H22B 0.9600 . ?
C22 H22C 0.9600 . ?
C21 H21A 0.9600 . ?
C21 H21B 0.9600 . ?
C21 H21C 0.9600 . ?
